data_1509758
loop_
_publ_author_name
'Bortz, M.'
'Jansen, M.'

_publ_section_title
;
 Ag25Bi3O18, eine potentiell valenzinstabile Bi(III)/ Bi(V) - Verbindung
;
_journal_name_full 'Angewandte Chemie (German Edition)'
_journal_page_first 841
_journal_page_last 842
_journal_volume 103
_journal_year 1991
_chemical_formula_sum 'Ag25 Bi3 O18'
_chemical_name_systematic 'Ag25 Bi2 Bi O18'
_space_group_IT_number 147
_symmetry_space_group_name_Hall '-P 3'
_symmetry_space_group_name_H-M 'P -3'
_cell_angle_alpha 90
_cell_angle_beta 90
_cell_angle_gamma 120
_cell_formula_units_Z 1
_cell_length_a 11.5887
_cell_length_b 11.5887
_cell_length_c 6.2386
_cell_volume 725.583
_citation_journal_id_ASTM ANCEAD
_cod_data_source_file silver2-3_235.cif
_cod_data_source_block Ag25Bi3O18
_cod_original_cell_volume 725.5832
_cod_database_code 1509758

loop_
_symmetry_equiv_pos_as_xyz
x,y,z
-y,x-y,z
-x+y,-x,z
-x,-y,-z
y,-x+y,-z
x-y,x,-z

loop_
_atom_site_label
_atom_site_type_symbol
_atom_site_fract_x
_atom_site_fract_y
_atom_site_fract_z
_atom_site_occupancy
_atom_site_U_iso_or_equiv
Ag5 Ag+1 0.5 0 0.5 1 0.0
Ag1 Ag+1 0.5 0 0 1 0.0
O3 O-2 0.18582 0.51324 0.45593 1 0.0
O2 O-2 0.10065 0.17122 0.6999 1 0.0
Ag3 Ag+1 0.31006 0.2506 0.65559 1 0.0
Ag6 Ag+1 0 0 0 1 0.0
Ag2 Ag+1 0.24912 0.26084 0.14973 1 0.0
O1 O-2 0.30748 0.46016 0.06485 1 0.0
Bi1 Bi+3 0.3333 0.6667 0.23926 1 0.0
Bi2 Bi+5 0 0 0.5 1 0.0
Ag4 Ag+1 0.48338 0.23058 0.24704 1 0.0
